data_7016475
loop_
_publ_author_name
'Swor, Charles D.'
'Hanson, Kyle R.'
'Zakharov, Lev N.'
'Tyler, David R.'

_publ_section_title
;
 Reactions of coordinated hydroxymethylphosphines with NH-functional
 amines: the phosphorus lone pair is crucial for the phosphorus Mannich
 reaction.
;
_journal_issue 34
_journal_name_full 'Dalton transactions (Cambridge, England : 2003)'
_journal_page_first 8604
_journal_page_last 8610
_journal_paper_doi 10.1039/c1dt10586h
_journal_volume 40
_journal_year 2011
_chemical_formula_sum 'C6 H22 B2 O4 P2'
_chemical_formula_weight 241.80
_chemical_name_systematic
;
?
;
_space_group_IT_number 15
_symmetry_cell_setting monoclinic
_symmetry_space_group_name_Hall '-C 2yc'
_symmetry_space_group_name_H-M 'C 1 2/c 1'
_atom_sites_solution_hydrogens geom
_atom_sites_solution_primary direct
_atom_sites_solution_secondary difmap
_audit_creation_method SHELXLTL
_cell_angle_alpha 90.00
_cell_angle_beta 100.688(3)
_cell_angle_gamma 90.00
_cell_formula_units_Z 4
_cell_length_a 18.092(3)
_cell_length_b 6.2042(11)
_cell_length_c 11.757(2)
_cell_measurement_reflns_used 974
_cell_measurement_temperature 173(2)
_cell_measurement_theta_max 24.43
_cell_measurement_theta_min 2.29
_cell_volume 1296.8(4)
_computing_cell_refinement 'Bruker SAINT'
_computing_data_collection 'Bruker SMART'
_computing_data_reduction 'Bruker SAINT'
_computing_molecular_graphics 'Bruker SHELXTL'
_computing_publication_material 'Bruker SHELXTL'
_computing_structure_refinement 'Bruker SHELXTL'
_computing_structure_solution 'Bruker SHELXTL'
_diffrn_ambient_temperature 173(2)
_diffrn_measured_fraction_theta_full 1.000
_diffrn_measured_fraction_theta_max 1.000
_diffrn_measurement_device_type 'Bruker Apex CCD area detector'
_diffrn_measurement_method 'phi and omega scans'
_diffrn_radiation_monochromator graphite
_diffrn_radiation_source 'fine-focus sealed tube'
_diffrn_radiation_type MoK\a
_diffrn_radiation_wavelength 0.71073
_diffrn_reflns_av_R_equivalents 0.0549
_diffrn_reflns_av_sigmaI/netI 0.0461
_diffrn_reflns_limit_h_max 22
_diffrn_reflns_limit_h_min -22
_diffrn_reflns_limit_k_max 7
_diffrn_reflns_limit_k_min -7
_diffrn_reflns_limit_l_max 15
_diffrn_reflns_limit_l_min -14
_diffrn_reflns_number 6768
_diffrn_reflns_theta_full 27.00
_diffrn_reflns_theta_max 27.00
_diffrn_reflns_theta_min 2.29
_exptl_absorpt_coefficient_mu 0.323
_exptl_absorpt_correction_T_max 0.9936
_exptl_absorpt_correction_T_min 0.9179
_exptl_absorpt_correction_type multi-scan
_exptl_absorpt_process_details SADABS
_exptl_crystal_colour colorless
_exptl_crystal_density_diffrn 1.238
_exptl_crystal_density_method 'not measured'
_exptl_crystal_description plate
_exptl_crystal_F_000 520
_exptl_crystal_size_max 0.27
_exptl_crystal_size_mid 0.12
_exptl_crystal_size_min 0.02
_refine_diff_density_max 1.155
_refine_diff_density_min -0.301
_refine_diff_density_rms 0.076
_refine_ls_extinction_method none
_refine_ls_goodness_of_fit_ref 1.077
_refine_ls_hydrogen_treatment mixed
_refine_ls_matrix_type full
_refine_ls_number_parameters 108
_refine_ls_number_reflns 1408
_refine_ls_number_restraints 2
_refine_ls_restrained_S_all 1.082
_refine_ls_R_factor_all 0.0642
_refine_ls_R_factor_gt 0.0495
_refine_ls_shift/su_max 0.002
_refine_ls_shift/su_mean 0.000
_refine_ls_structure_factor_coef Fsqd
_refine_ls_weighting_details 'calc w=1/[\s^2^(Fo^2^)+(0.0704P)^2^+0.0393P] where P=(Fo^2^+2Fc^2^)/3'
_refine_ls_weighting_scheme calc
_refine_ls_wR_factor_gt 0.1148
_refine_ls_wR_factor_ref 0.1245
_reflns_number_gt 1138
_reflns_number_total 1408
_reflns_threshold_expression >2sigma(I)
_cod_data_source_file c1dt10586h.txt
_cod_data_source_block char5
_cod_depositor_comments
;
The following automatic conversions were performed:

'_symmetry_cell_setting' value 'Monoclinic' changed to 'monoclinic'
according to /home/saulius/struct/CIF-dictionaries/cif_core.dic
dictionary named 'cif_core.dic' version 2.4.1 from 2010-06-29.

Automatic conversion script
Id: cif_fix_values 1715 2011-07-08 13:25:40Z adriana 
;
_cod_original_sg_symbol_H-M C2/c
_cod_database_code 7016475

loop_
_symmetry_equiv_pos_as_xyz
'x, y, z'
'-x, y, -z+1/2'
'x+1/2, y+1/2, z'
'-x+1/2, y+1/2, -z+1/2'
'-x, -y, -z'
'x, -y, z-1/2'
'-x+1/2, -y+1/2, -z'
'x+1/2, -y+1/2, z-1/2'

loop_
_atom_site_label
_atom_site_type_symbol
_atom_site_fract_x
_atom_site_fract_y
_atom_site_fract_z
_atom_site_U_iso_or_equiv
_atom_site_adp_type
_atom_site_occupancy
_atom_site_symmetry_multiplicity
_atom_site_calc_flag
_atom_site_refinement_flags
P1 P 0.39399(3) 0.18832(9) 0.96237(5) 0.0191(2) Uani 1 1 d .
O1 O 0.29337(9) 0.4245(3) 0.81849(14) 0.0273(4) Uani 1 1 d D
O2 O 0.31262(11) -0.1572(3) 0.86847(16) 0.0319(5) Uani 1 1 d D
B1 B 0.40483(19) 0.3741(5) 1.0936(3) 0.0292(7) Uani 1 1 d .
C1 C 0.36346(16) 0.3192(4) 0.8220(2) 0.0264(6) Uani 1 1 d .
C2 C 0.32352(15) -0.0200(4) 0.9667(2) 0.0248(6) Uani 1 1 d .
C3 C 0.47891(14) 0.0479(4) 0.9433(2) 0.0228(5) Uani 1 1 d .
H1O H 0.3013(13) 0.564(3) 0.840(2) 0.023(7) Uiso 1 1 d D
H2O H 0.2741(15) -0.108(6) 0.813(2) 0.067(11) Uiso 1 1 d D
H1B H 0.408(2) 0.253(6) 1.167(3) 0.072(11) Uiso 1 1 d .
H2B H 0.3527(18) 0.486(5) 1.080(3) 0.059(10) Uiso 1 1 d .
H3B H 0.4544(19) 0.472(6) 1.093(3) 0.060(10) Uiso 1 1 d .
H1A H 0.3992(16) 0.419(5) 0.812(2) 0.035(8) Uiso 1 1 d .
H1C H 0.3567(16) 0.199(5) 0.766(2) 0.041(8) Uiso 1 1 d .
H2A H 0.3404(15) -0.108(5) 1.033(2) 0.033(7) Uiso 1 1 d .
H2C H 0.2782(17) 0.046(5) 0.976(2) 0.040(8) Uiso 1 1 d .
H3A H 0.5092(17) 0.156(5) 0.915(2) 0.039(8) Uiso 1 1 d .
H3C H 0.4669(13) -0.058(4) 0.892(2) 0.015(6) Uiso 1 1 d .

loop_
_atom_site_aniso_label
_atom_site_aniso_U_11
_atom_site_aniso_U_22
_atom_site_aniso_U_33
_atom_site_aniso_U_23
_atom_site_aniso_U_13
_atom_site_aniso_U_12
P1 0.0198(4) 0.0173(3) 0.0186(4) -0.0001(2) -0.0001(2) 0.0019(2)
O1 0.0284(10) 0.0188(9) 0.0299(9) -0.0007(7) -0.0068(7) 0.0035(7)
O2 0.0364(11) 0.0197(9) 0.0327(11) -0.0038(7) -0.0115(8) 0.0004(8)
B1 0.0323(17) 0.0262(15) 0.0273(15) -0.0058(12) 0.0009(13) 0.0026(13)
C1 0.0298(15) 0.0241(13) 0.0233(13) 0.0025(11) -0.0001(10) 0.0017(11)
C2 0.0240(14) 0.0208(12) 0.0281(14) 0.0005(10) 0.0010(11) -0.0003(10)
C3 0.0234(13) 0.0237(12) 0.0205(13) -0.0006(11) 0.0023(10) 0.0043(11)

loop_
_atom_type_symbol
_atom_type_description
_atom_type_scat_dispersion_real
_atom_type_scat_dispersion_imag
_atom_type_scat_source
C C 0.0033 0.0016 'International Tables Vol C Tables 4.2.6.8 and 6.1.1.4'
H H 0.0000 0.0000 'International Tables Vol C Tables 4.2.6.8 and 6.1.1.4'
B B 0.0013 0.0007 'International Tables Vol C Tables 4.2.6.8 and 6.1.1.4'
O O 0.0106 0.0060 'International Tables Vol C Tables 4.2.6.8 and 6.1.1.4'
P P 0.1023 0.0942 'International Tables Vol C Tables 4.2.6.8 and 6.1.1.4'

loop_
_geom_angle_atom_site_label_1
_geom_angle_atom_site_label_2
_geom_angle_atom_site_label_3
_geom_angle
_geom_angle_site_symmetry_1
C3 P1 C2 105.99(13) .
C3 P1 C1 102.83(12) .
C2 P1 C1 104.13(13) .
C3 P1 B1 115.33(13) .
C2 P1 B1 111.93(13) .
C1 P1 B1 115.46(14) .
C1 O1 H1O 109.7(15) .
C2 O2 H2O 111(2) .
P1 B1 H1B 101.2(19) .
P1 B1 H2B 106.9(16) .
H1B B1 H2B 116(3) .
P1 B1 H3B 107.2(17) .
H1B B1 H3B 116(3) .
H2B B1 H3B 109(2) .
O1 C1 P1 110.42(18) .
O1 C1 H1A 109.5(17) .
P1 C1 H1A 108.2(17) .
O1 C1 H1C 109.2(17) .
P1 C1 H1C 104.0(16) .
H1A C1 H1C 115(2) .
O2 C2 P1 113.25(18) .
O2 C2 H2A 107.4(17) .
P1 C2 H2A 107.9(17) .
O2 C2 H2C 111.2(18) .
P1 C2 H2C 108.8(18) .
H2A C2 H2C 108(2) .
C3 C3 P1 112.1(2) 5_657
C3 C3 H3A 110.3(18) 5_657
P1 C3 H3A 105.0(17) .
C3 C3 H3C 108.9(16) 5_657
P1 C3 H3C 109.4(15) .
H3A C3 H3C 111(2) .

loop_
_geom_bond_atom_site_label_1
_geom_bond_atom_site_label_2
_geom_bond_distance
_geom_bond_site_symmetry_2
P1 C3 1.816(2) .
P1 C2 1.823(3) .
P1 C1 1.830(3) .
P1 B1 1.907(3) .
O1 C1 1.420(3) .
O1 H1O 0.908(17) .
O2 C2 1.419(3) .
O2 H2O 0.913(18) .
B1 H1B 1.13(4) .
B1 H2B 1.16(3) .
B1 H3B 1.08(3) .
C1 H1A 0.92(3) .
C1 H1C 0.99(3) .
C2 H2A 0.96(3) .
C2 H2C 0.94(3) .
C3 C3 1.529(5) 5_657
C3 H3A 0.96(3) .
C3 H3C 0.89(3) .

loop_
_geom_hbond_atom_site_label_D
_geom_hbond_atom_site_label_H
_geom_hbond_atom_site_label_A
_geom_hbond_distance_DH
_geom_hbond_distance_HA
_geom_hbond_distance_DA
_geom_hbond_angle_DHA
_geom_hbond_site_symmetry_A
O1 H1O O2 0.908(17) 1.764(17) 2.670(2) 174(2) 1_565
O2 H2O O1 0.913(18) 1.80(2) 2.684(2) 163(3) 4_546

loop_
_geom_torsion_atom_site_label_1
_geom_torsion_atom_site_label_2
_geom_torsion_atom_site_label_3
_geom_torsion_atom_site_label_4
_geom_torsion
_geom_torsion_site_symmetry_4
C3 P1 C1 O1 175.43(18) .
C2 P1 C1 O1 65.0(2) .
B1 P1 C1 O1 -58.1(2) .
C3 P1 C2 O2 -55.2(2) .
C1 P1 C2 O2 52.9(2) .
B1 P1 C2 O2 178.29(18) .
C2 P1 C3 C3 -79.3(3) 5_657
C1 P1 C3 C3 171.6(3) 5_657
B1 P1 C3 C3 45.1(3) 5_657
